data_4517332
loop_
_publ_author_name
'Mart\'inez-Mart\'inez, Antonio J.'
'Royle, Cameron G.'
'Furfari, Samantha K.'
'Suriye, Kongkiat'
'Weller, Andrew S.'

_publ_section_title
;
 Solid--State Molecular Organometallic Catalysis in Gas/Solid Flow
 (Flow-SMOM) as Demonstrated by Efficient Room Temperature and Pressure
 1-Butene Isomerization
;
_journal_name_full 'ACS Catalysis'
_journal_page_first 1984
_journal_page_last 1992
_journal_paper_doi 10.1021/acscatal.9b03727
_journal_year 2020
_chemical_formula_moiety 'C37 H82 Cl2 P4 Rh2, 2(C32 H12 B F24)'
_chemical_formula_sum 'C101 H106 B2 Cl2 F48 P4 Rh2'
_chemical_formula_weight 2654.07
_space_group_crystal_system orthorhombic
_space_group_IT_number 18
_space_group_name_Hall 'P 2 2ab'
_space_group_name_H-M_alt 'P 21 21 2'
_atom_sites_solution_hydrogens geom
_atom_sites_solution_primary dual
_audit_creation_date 2019-03-06
_audit_creation_method
;
Olex2 1.2
(compiled 2018.05.29 svn.r3508 for OlexSys, GUI svn.r5506)
;
_cell_angle_alpha 90
_cell_angle_beta 90
_cell_angle_gamma 90
_cell_formula_units_Z 2
_cell_length_a 24.0564(2)
_cell_length_b 18.6694(2)
_cell_length_c 12.35080(10)
_cell_measurement_reflns_used 22512
_cell_measurement_temperature 150.00(13)
_cell_measurement_theta_max 75.9290
_cell_measurement_theta_min 3.6310
_cell_volume 5546.97(9)
_computing_cell_refinement 'CrysAlisPro 1.171.39.46 (Rigaku OD, 2018)'
_computing_data_collection 'CrysAlisPro 1.171.39.46 (Rigaku OD, 2018)'
_computing_data_reduction 'CrysAlisPro 1.171.39.46 (Rigaku OD, 2018)'
_computing_molecular_graphics 'Olex2 (Dolomanov et al., 2009)'
_computing_publication_material 'Olex2 (Dolomanov et al., 2009)'
_computing_structure_refinement 'ShelXL (Sheldrick, 2015)'
_computing_structure_solution 'ShelXT (Sheldrick, 2015)'
_diffrn_ambient_environment N~2~
_diffrn_ambient_temperature 150.00(13)
_diffrn_detector 'CCD plate'
_diffrn_detector_area_resol_mean 10.4102
_diffrn_detector_type Atlas
_diffrn_measured_fraction_theta_full 1.000
_diffrn_measured_fraction_theta_max 0.994
_diffrn_measurement_details
;
List of Runs (angles in degrees, time in seconds):

  # Type    Start    End  Width  t~exp~   \w     \q     \k     \f   Frames
--------------------------------------------------------------------------
  1  \w      0.00  26.00   1.00    5.00    --  -42.66  38.00  30.00   26
  2  \w    -33.00  29.00   1.00    5.00    --  -42.66  38.00   0.00   62
  3  \w     58.00  96.00   1.00    5.00    --   42.66 178.00-120.00   38
  4  \w     65.00 112.00   1.00    5.00    --   42.66-178.00  30.00   47
  5  \w    104.00 175.00   1.00   20.00    --  111.00  45.00-120.00   71
  6  \w     36.00  61.00   1.00   20.00    --  111.00 -30.00   0.00   25
  7  \w     78.00 107.00   1.00   20.00    --  111.00 -95.00-180.00   29
  8  \w     44.00  94.00   1.00   20.00    --  111.00 -45.00   0.00   50
  9  \w     68.00  95.00   1.00   20.00    --  111.00 -45.00 150.00   27
 10  \w     44.00  90.00   1.00   20.00    --  111.00 -30.00 -60.00   46
 11  \w     86.00 147.00   1.00   20.00    --  111.00 -15.00  60.00   61
 12  \w     64.00 101.00   1.00   20.00    --  111.00 -95.00 150.00   37
 13  \w     31.00  84.00   1.00   20.00    --  111.00 -15.00  60.00   53
 14  \w    -49.00 -22.00   1.00    5.00    --  -42.66  38.00-120.00   27
 15  \w      5.00  30.00   1.00    5.00    --  -42.66  38.00-120.00   25
 16  \w     56.00 126.00   1.00    5.00    --   42.66-178.00-180.00   70
 17  \w     98.00 144.00   1.00   20.00    --  111.00 125.00   0.00   46
 18  \w    147.00 173.00   1.00   20.00    --  111.00  77.00-180.00   26
 19  \w     91.00 117.00   1.00   20.00    --  111.00  77.00-180.00   26
 20  \w    137.00 163.00   1.00   20.00    --  111.00  94.00  -4.00   26
 21  \w     91.00 139.00   1.00   20.00    --  111.00  77.00  60.00   48
 22  \w     67.00 110.00   1.00   20.00    --  111.00 -61.00 120.00   43
 23  \w     96.00 140.00   1.00   20.00    --  111.00  45.00  60.00   44
 24  \w     96.00 124.00   1.00   20.00    --  111.00   0.00   0.00   28
 25  \w    -32.00   9.00   1.00    5.00    --  -42.66  38.00 -30.00   41
 26  \w     75.00 129.00   1.00    5.00    --   42.66 178.00 -60.00   54
 27  \w     58.00  84.00   1.00   20.00    --  111.00 -30.00  90.00   26
 28  \w     62.00  88.00   1.00   20.00    --  111.00 -45.00-180.00   26
 29  \w     84.00 132.00   1.00   20.00    --  111.00 -77.00 -30.00   48
 30  \w     88.00 119.00   1.00   20.00    --  111.00  45.00-150.00   31
 31  \w    101.00 127.00   1.00   20.00    --  111.00 125.00-120.00   26
 32  \w    123.00 150.00   1.00   20.00    --  111.00  45.00-150.00   27
 33  \w     40.00  86.00   1.00   20.00    --  111.00 -30.00-150.00   46
 34  \w     47.00  78.00   1.00   20.00    --  111.00 -61.00  90.00   31
 35  \w   -111.00 -65.00   1.00    5.00    --  -42.66 -57.00 -30.00   46
 36  \w    -38.00   3.00   1.00    5.00    --  -42.66  38.00-180.00   41
 37  \w     -3.00  30.00   1.00    5.00    --  -42.66  38.00 -90.00   33
 38  \w    -46.00 -11.00   1.00    5.00    --  -42.66  38.00 -90.00   35
 39  \w   -114.00 -58.00   1.00    5.00    --  -42.66 -38.00   0.00   56
 40  \w    151.00 176.00   1.00   20.00    --  111.00  45.00  30.00   25
 41  \w     38.00  64.00   1.00   20.00    --  111.00 -30.00 150.00   26
 42  \w     87.00 123.00   1.00   20.00    --  111.00  45.00  30.00   36
 43  \w    141.00 147.00   1.00   20.00    --  111.00 125.00  30.00    6
;
_diffrn_measurement_device 'four-circle diffractometer'
_diffrn_measurement_device_type 'SuperNova, Dual, Cu at home/near, Atlas'
_diffrn_measurement_method '\w scans'
_diffrn_orient_matrix_type 'CrysAlisPro convention (1999,Acta A55,543-557)'
_diffrn_orient_matrix_UB_11 0.0297440000
_diffrn_orient_matrix_UB_12 -0.0667652000
_diffrn_orient_matrix_UB_13 0.0448448000
_diffrn_orient_matrix_UB_21 -0.0515608000
_diffrn_orient_matrix_UB_22 -0.0179471000
_diffrn_orient_matrix_UB_23 0.0688936000
_diffrn_orient_matrix_UB_31 -0.0236141000
_diffrn_orient_matrix_UB_32 -0.0450824000
_diffrn_orient_matrix_UB_33 -0.0937857000
_diffrn_radiation_monochromator mirror
_diffrn_radiation_probe x-ray
_diffrn_radiation_type CuK\a
_diffrn_radiation_wavelength 1.54184
_diffrn_reflns_av_R_equivalents 0.0493
_diffrn_reflns_av_unetI/netI 0.0352
_diffrn_reflns_Laue_measured_fraction_full 1.000
_diffrn_reflns_Laue_measured_fraction_max 0.994
_diffrn_reflns_limit_h_max 26
_diffrn_reflns_limit_h_min -30
_diffrn_reflns_limit_k_max 23
_diffrn_reflns_limit_k_min -23
_diffrn_reflns_limit_l_max 14
_diffrn_reflns_limit_l_min -15
_diffrn_reflns_number 55933
_diffrn_reflns_point_group_measured_fraction_full 1.000
_diffrn_reflns_point_group_measured_fraction_max 0.990
_diffrn_reflns_theta_full 67.684
_diffrn_reflns_theta_max 76.257
_diffrn_reflns_theta_min 3.579
_diffrn_source 'micro-focus sealed X-ray tube'
_diffrn_source_type 'SuperNova (Cu) X-ray Source'
_exptl_absorpt_coefficient_mu 4.534
_exptl_absorpt_correction_T_max 1.00000
_exptl_absorpt_correction_T_min 0.82233
_exptl_absorpt_correction_type multi-scan
_exptl_absorpt_process_details
;
CrysAlisPro 1.171.39.46 (Rigaku Oxford Diffraction, 2018)
Empirical absorption correction using spherical harmonics,
 implemented in SCALE3 ABSPACK scaling algorithm.
;
_exptl_crystal_colour yellow
_exptl_crystal_colour_primary yellow
_exptl_crystal_density_diffrn 1.589
_exptl_crystal_description trapezoid
_exptl_crystal_F_000 2676
_exptl_crystal_size_max 0.14
_exptl_crystal_size_mid 0.1
_exptl_crystal_size_min 0.08
_refine_diff_density_max 1.878
_refine_diff_density_min -0.906
_refine_diff_density_rms 0.082
_refine_ls_abs_structure_details
;
 Flack x determined using 4565 quotients [(I+)-(I-)]/[(I+)+(I-)]
 (Parsons, Flack and Wagner, Acta Cryst. B69 (2013) 249-259).
;
_refine_ls_abs_structure_Flack -0.058(4)
_refine_ls_extinction_method none
_refine_ls_goodness_of_fit_ref 1.030
_refine_ls_hydrogen_treatment constr
_refine_ls_matrix_type full
_refine_ls_number_parameters 869
_refine_ls_number_reflns 11519
_refine_ls_number_restraints 667
_refine_ls_restrained_S_all 1.093
_refine_ls_R_factor_all 0.0477
_refine_ls_R_factor_gt 0.0441
_refine_ls_shift/su_max 0.002
_refine_ls_shift/su_mean 0.000
_refine_ls_structure_factor_coef Fsqd
_refine_ls_weighting_details 'w=1/[\s^2^(Fo^2^)+(0.0578P)^2^+8.4012P] where P=(Fo^2^+2Fc^2^)/3'
_refine_ls_weighting_scheme calc
_refine_ls_wR_factor_gt 0.1100
_refine_ls_wR_factor_ref 0.1130
_reflns_Friedel_coverage 0.806
_reflns_Friedel_fraction_full 1.000
_reflns_Friedel_fraction_max 0.985
_reflns_number_gt 10839
_reflns_number_total 11519
_reflns_threshold_expression 'I > 2\s(I)'
_cod_data_source_file cs9b03727_si_002.cif
_cod_data_source_block 13
_cod_depositor_comments 'Adding full bibliography for 4517328--4517333.cif.'
_cod_database_code 4517332
_shelx_shelxl_version_number 2018/1
_chemical_oxdiff_formula 'C54 H66 Rh1 P2 B1 F24'
_shelx_space_group_comment
;
The symmetry employed for this shelxl refinement is uniquely defined
by the following loop, which should always be used as a source of
symmetry information in preference to the above space-group names.
They are only intended as comments.
;
_shelx_estimated_absorpt_t_max 0.713
_shelx_estimated_absorpt_t_min 0.569
_reflns_odcompleteness_completeness 99.89
_reflns_odcompleteness_iscentric 1
_reflns_odcompleteness_theta 74.33
_olex2_refinement_description
;
1. Fixed Uiso
 At 1.2 times of:
  All C(H) groups, All C(H,H) groups
 At 1.5 times of:
  All C(H,H,H) groups
2. Restrained distances
 F21A-F23A \\sim F21A-F22A \\sim F21-F23 \\sim F21-F22 \\sim F23A-F22A \\sim
F23-F22
 with sigma of 0.04
 F19-F20 \\sim F19-F028 \\sim F20-F028 \\sim F19A-F20A \\sim F19A-F0 \\sim
F20A-F0
 with sigma of 0.04
 F15-F14 \\sim F15-F13 \\sim F14-F13 \\sim F15A-F14A \\sim F15A-F13A \\sim
F14A-F13A
 with sigma of 0.04
 C51-F21A \\sim C51-F21 \\sim C51-F23A \\sim C51-F23 \\sim C51-F22 \\sim
C51-F22A
 with sigma of 0.02
 C50-F19 \\sim C50-F20 \\sim C50-F028 \\sim C50-F19A \\sim C50-F20A
 with sigma of 0.02
 C42-F15 \\sim C42-F14 \\sim C42-F13 \\sim C42-F15A \\sim C42-F14A \\sim
C42-F13A
 with sigma of 0.02
 F1-F2 \\sim F1-F3 \\sim F2-F3 \\sim F1A-F2A \\sim F1A-F3A \\sim F2A-F3A
 with sigma of 0.04
 F4-F6 \\sim F4-F5 \\sim F6-F5 \\sim F4A-F6A \\sim F4A-F5A \\sim F6A-F5A
 with sigma of 0.04
 C26-F1 \\sim C26-F2 \\sim C26-F3 \\sim C26-F1A \\sim C26-F2A \\sim C26-F3A
 with sigma of 0.02
 C27-F4 \\sim C27-F6 \\sim C27-F5 \\sim C27-F4A \\sim C27-F6A \\sim C27-F5A
 with sigma of 0.02
3. Uiso/Uaniso restraints and constraints
C51 \\sim F21 \\sim F22 \\sim F23 \\sim F21A \\sim F22A \\sim F23A: within 2A
with sigma of 0.01 and sigma for terminal atoms of 0.01
C50 \\sim F19 \\sim F20 \\sim F028 \\sim F0 \\sim F19A \\sim F20A: within 2A
with sigma of 0.01 and sigma for terminal atoms of 0.01
C42 \\sim F13 \\sim F14 \\sim F15 \\sim F13A \\sim F14A \\sim F15A: within 2A
with sigma of 0.01 and sigma for terminal atoms of 0.01
C26 \\sim F1 \\sim F2 \\sim F3 \\sim F1A \\sim F2A \\sim F3A: within 2A with
sigma of 0.01 and sigma for terminal atoms of 0.01
C27 \\sim F4 \\sim F5 \\sim F6 \\sim F4A \\sim F5A \\sim F6A: within 2A with
sigma of 0.01 and sigma for terminal atoms of 0.01
4. Rigid body (RIGU) restrains
 C51, F21, F22, F23, F21A, F22A, F23A
 with sigma for 1-2 distances of 0.004 and sigma for 1-3 distances of 0.004
 C50, F19, F20, F028, F0, F19A, F20A
 with sigma for 1-2 distances of 0.004 and sigma for 1-3 distances of 0.004
 C42, F13, F14, F15, F13A, F14A, F15A
 with sigma for 1-2 distances of 0.004 and sigma for 1-3 distances of 0.004
 C26, F1, F2, F3, F1A, F2A, F3A
 with sigma for 1-2 distances of 0.004 and sigma for 1-3 distances of 0.004
 C27, F4, F5, F6, F4A, F5A, F6A
 with sigma for 1-2 distances of 0.004 and sigma for 1-3 distances of 0.004
5. Others
 Sof(F21A)=Sof(F22A)=Sof(F23A)=1-FVAR(1)
 Sof(F21)=Sof(F22)=Sof(F23)=FVAR(1)
 Sof(F0)=Sof(F19A)=Sof(F20A)=1-FVAR(2)
 Sof(F19)=Sof(F20)=Sof(F028)=FVAR(2)
 Sof(F13A)=Sof(F14A)=Sof(F15A)=1-FVAR(3)
 Sof(F13)=Sof(F14)=Sof(F15)=FVAR(3)
 Sof(F1A)=Sof(F2A)=Sof(F3A)=1-FVAR(4)
 Sof(F1)=Sof(F2)=Sof(F3)=FVAR(4)
 Sof(F4A)=Sof(F5A)=Sof(F6A)=1-FVAR(5)
 Sof(F4)=Sof(F5)=Sof(F6)=FVAR(5)
 Fixed Sof: H1A(0.5) H1B(0.5)
6.a Secondary CH2 refined with riding coordinates:
 C1(H1A,H1B), C2(H2A,H2B), C3(H3A,H3B)
6.b Aromatic/amide H refined with riding coordinates:
 C21(H21), C23(H23), C25(H25), C29(H29), C31(H31), C33(H33), C37(H37),
 C39(H39), C41(H41), C45(H45), C47(H47), C49(H49)
6.c Idealised Me refined as rotating group:
 C5(H5A,H5B,H5C), C6(H6A,H6B,H6C), C7(H7A,H7B,H7C), C9(H9A,H9B,H9C), C10(H10A,
 H10B,H10C), C11(H11A,H11B,H11C), C13(H13A,H13B,H13C), C14(H14A,H14B,H14C),
 C15(H15A,H15B,H15C), C17(H17A,H17B,H17C), C18(H18A,H18B,H18C), C19(H19A,H19B,
 H19C)
;
_olex2_date_sample_data_collection 2019-03-05
_olex2_submission_special_instructions 'No special instructions were received'
_oxdiff_exptl_absorpt_empirical_details
;
Empirical correction (ABSPACK) includes:
- Absorption correction using spherical harmonics
- Frame scaling
;
_oxdiff_exptl_absorpt_empirical_full_max 1.264
_oxdiff_exptl_absorpt_empirical_full_min 0.787

loop_
_space_group_symop_operation_xyz
'x, y, z'
'-x, -y, z'
'-x+1/2, y+1/2, -z'
'x+1/2, -y+1/2, -z'

loop_
_atom_site_label
_atom_site_type_symbol
_atom_site_fract_x
_atom_site_fract_y
_atom_site_fract_z
_atom_site_U_iso_or_equiv
_atom_site_adp_type
_atom_site_occupancy
_atom_site_site_symmetry_order
_atom_site_calc_flag
_atom_site_refinement_flags_posn
_atom_site_refinement_flags_adp
_atom_site_refinement_flags_occupancy
_atom_site_disorder_assembly
_atom_site_disorder_group
Rh1 Rh 0.96161(2) 0.56437(2) 0.06315(3) 0.02536(10) Uani 1 1 d . . . . .
Cl1 Cl 0.94678(6) 0.44768(8) 0.14657(15) 0.0420(4) Uani 1 1 d . . . . .
P1 P 0.97531(5) 0.68335(7) 0.01709(11) 0.0255(3) Uani 1 1 d . . . . .
P2 P 0.87057(6) 0.57812(7) -0.00204(11) 0.0259(3) Uani 1 1 d . . . . .
C1 C 1.000000 0.500000 -0.0480(7) 0.0330(17) Uani 1 2 d S T P . .
H1A H 0.973252 0.473515 -0.093870 0.040 Uiso 0.5 1 calc R . . . .
H1B H 1.026748 0.526485 -0.093871 0.040 Uiso 0.5 1 calc R . . . .
C2 C 0.9116(2) 0.7159(3) -0.0474(5) 0.0297(12) Uani 1 1 d . . . . .
H2A H 0.907304 0.767611 -0.031974 0.036 Uiso 1 1 calc R . . . .
H2B H 0.914867 0.709964 -0.126775 0.036 Uiso 1 1 calc R . . . .
C3 C 0.8600(2) 0.6759(3) -0.0074(5) 0.0293(11) Uani 1 1 d . . . . .
H3A H 0.828453 0.686550 -0.056225 0.035 Uiso 1 1 calc R . . . .
H3B H 0.850174 0.693366 0.065804 0.035 Uiso 1 1 calc R . . . .
C4 C 0.9786(2) 0.7311(3) 0.1529(5) 0.0336(13) Uani 1 1 d . . . . .
C5 C 1.0374(3) 0.7379(4) 0.1958(6) 0.0432(15) Uani 1 1 d . . . . .
H5A H 1.055830 0.691111 0.192525 0.065 Uiso 1 1 calc GR . . . .
H5B H 1.036349 0.754516 0.271034 0.065 Uiso 1 1 calc GR . . . .
H5C H 1.058046 0.772384 0.151562 0.065 Uiso 1 1 calc GR . . . .
C6 C 0.9513(3) 0.8050(4) 0.1494(6) 0.0451(16) Uani 1 1 d . . . . .
H6A H 0.972032 0.836019 0.099807 0.068 Uiso 1 1 calc GR . . . .
H6B H 0.951463 0.825985 0.222094 0.068 Uiso 1 1 calc GR . . . .
H6C H 0.912862 0.800259 0.123991 0.068 Uiso 1 1 calc GR . . . .
C7 C 0.9461(3) 0.6838(4) 0.2335(5) 0.0468(17) Uani 1 1 d . . . . .
H7A H 0.907127 0.680763 0.210852 0.070 Uiso 1 1 calc GR . . . .
H7B H 0.948204 0.704894 0.306023 0.070 Uiso 1 1 calc GR . . . .
H7C H 0.962351 0.635662 0.234762 0.070 Uiso 1 1 calc GR . . . .
C8 C 1.0319(3) 0.7157(3) -0.0771(5) 0.0351(13) Uani 1 1 d . . . . .
C9 C 1.0279(3) 0.7975(4) -0.0904(7) 0.0514(19) Uani 1 1 d . . . . .
H9A H 0.992362 0.809874 -0.124257 0.077 Uiso 1 1 calc GR . . . .
H9B H 1.058514 0.814361 -0.136150 0.077 Uiso 1 1 calc GR . . . .
H9C H 1.030366 0.820374 -0.019100 0.077 Uiso 1 1 calc GR . . . .
C10 C 1.0899(3) 0.6958(4) -0.0365(7) 0.0486(18) Uani 1 1 d . . . . .
H10A H 1.101328 0.729633 0.019894 0.073 Uiso 1 1 calc GR . . . .
H10B H 1.116301 0.697717 -0.096772 0.073 Uiso 1 1 calc GR . . . .
H10C H 1.089158 0.647181 -0.006447 0.073 Uiso 1 1 calc GR . . . .
C11 C 1.0239(3) 0.6801(4) -0.1869(6) 0.0408(14) Uani 1 1 d . . . . .
H11A H 1.018392 0.628516 -0.176908 0.061 Uiso 1 1 calc GR . . . .
H11B H 1.056939 0.688230 -0.231724 0.061 Uiso 1 1 calc GR . . . .
H11C H 0.991277 0.700658 -0.222818 0.061 Uiso 1 1 calc GR . . . .
C12 C 0.8143(2) 0.5484(3) 0.0975(6) 0.0365(14) Uani 1 1 d . . . . .
C13 C 0.8346(3) 0.5620(4) 0.2130(5) 0.0423(14) Uani 1 1 d . . . . .
H13A H 0.870582 0.538471 0.223610 0.063 Uiso 1 1 calc GR . . . .
H13B H 0.807560 0.542694 0.264606 0.063 Uiso 1 1 calc GR . . . .
H13C H 0.838686 0.613692 0.224655 0.063 Uiso 1 1 calc GR . . . .
C14 C 0.7607(3) 0.5924(4) 0.0812(7) 0.0492(18) Uani 1 1 d . . . . .
H14A H 0.767827 0.642651 0.099151 0.074 Uiso 1 1 calc GR . . . .
H14B H 0.731393 0.573632 0.128626 0.074 Uiso 1 1 calc GR . . . .
H14C H 0.748696 0.588704 0.005604 0.074 Uiso 1 1 calc GR . . . .
C15 C 0.8008(3) 0.4685(4) 0.0868(6) 0.0422(16) Uani 1 1 d . . . . .
H15A H 0.785082 0.459180 0.014897 0.063 Uiso 1 1 calc GR . . . .
H15B H 0.773752 0.454814 0.142406 0.063 Uiso 1 1 calc GR . . . .
H15C H 0.834862 0.440435 0.096045 0.063 Uiso 1 1 calc GR . . . .
C16 C 0.8541(3) 0.5455(3) -0.1439(5) 0.0341(13) Uani 1 1 d . . . . .
C17 C 0.7948(3) 0.5646(5) -0.1793(7) 0.0542(19) Uani 1 1 d . . . . .
H17A H 0.768057 0.538862 -0.133864 0.081 Uiso 1 1 calc GR . . . .
H17B H 0.789481 0.550864 -0.255185 0.081 Uiso 1 1 calc GR . . . .
H17C H 0.789027 0.616307 -0.171503 0.081 Uiso 1 1 calc GR . . . .
C18 C 0.8954(4) 0.5809(4) -0.2240(6) 0.054(2) Uani 1 1 d . . . . .
H18A H 0.884231 0.630632 -0.237093 0.081 Uiso 1 1 calc GR . . . .
H18B H 0.895224 0.554473 -0.292572 0.081 Uiso 1 1 calc GR . . . .
H18C H 0.932928 0.580020 -0.193049 0.081 Uiso 1 1 calc GR . . . .
C19 C 0.8621(3) 0.4649(4) -0.1547(6) 0.0421(15) Uani 1 1 d . . . . .
H19A H 0.901883 0.453841 -0.156329 0.063 Uiso 1 1 calc GR . . . .
H19B H 0.844660 0.448327 -0.221885 0.063 Uiso 1 1 calc GR . . . .
H19C H 0.844792 0.440775 -0.092816 0.063 Uiso 1 1 calc GR . . . .
F7 F 0.5834(3) 0.6035(3) 0.7602(4) 0.0757(19) Uani 1 1 d . . . . .
F8 F 0.6349(3) 0.6056(3) 0.9027(4) 0.0702(15) Uani 1 1 d . . . . .
F9 F 0.5687(2) 0.5316(3) 0.8920(4) 0.0692(15) Uani 1 1 d . . . . .
F10 F 0.69509(19) 0.3311(2) 0.9542(3) 0.0434(9) Uani 1 1 d . . . . .
F11 F 0.77239(17) 0.3324(2) 0.8696(4) 0.0558(12) Uani 1 1 d . . . . .
F12 F 0.70308(18) 0.27561(18) 0.8043(3) 0.0425(9) Uani 1 1 d . . . . .
F16 F 0.8477(2) 0.7221(3) 0.6055(4) 0.0703(15) Uani 1 1 d . . . . .
F17 F 0.86068(19) 0.7514(3) 0.4414(5) 0.0654(14) Uani 1 1 d . . . . .
F18 F 0.88669(17) 0.6494(3) 0.4990(5) 0.0652(14) Uani 1 1 d . . . . .
C20 C 0.7627(2) 0.4245(3) 0.4542(4) 0.0243(10) Uani 1 1 d . . . . .
C21 C 0.8169(2) 0.4294(3) 0.4926(5) 0.0299(11) Uani 1 1 d . . . . .
H21 H 0.824426 0.461861 0.550077 0.036 Uiso 1 1 calc R . . . .
C22 C 0.8607(2) 0.3890(4) 0.4507(6) 0.0383(14) Uani 1 1 d . . . . .
C23 C 0.8510(3) 0.3383(4) 0.3714(6) 0.0434(16) Uani 1 1 d . . . . .
H23 H 0.880538 0.310291 0.342794 0.052 Uiso 1 1 calc R . . . .
C24 C 0.7969(3) 0.3293(3) 0.3345(5) 0.0337(13) Uani 1 1 d . . . . .
C25 C 0.7538(3) 0.3715(3) 0.3741(5) 0.0293(12) Uani 1 1 d . . . . .
H25 H 0.717310 0.364569 0.346616 0.035 Uiso 1 1 calc R . . . .
C26 C 0.9183(3) 0.4023(5) 0.4909(7) 0.0580(17) Uani 1 1 d D U . . .
C27 C 0.7857(3) 0.2730(4) 0.2515(6) 0.0489(15) Uani 1 1 d D U . . .
C28 C 0.7011(2) 0.4696(3) 0.6260(4) 0.0208(10) Uani 1 1 d . . . . .
C29 C 0.6660(2) 0.5184(3) 0.6777(4) 0.0246(10) Uani 1 1 d . . . . .
H29 H 0.654671 0.560112 0.639487 0.029 Uiso 1 1 calc R . . . .
C30 C 0.6470(2) 0.5085(3) 0.7826(4) 0.0285(11) Uani 1 1 d . . . . .
C31 C 0.6635(2) 0.4497(3) 0.8422(4) 0.0259(11) Uani 1 1 d . . . . .
H31 H 0.650338 0.442608 0.913963 0.031 Uiso 1 1 calc R . . . .
C32 C 0.6997(2) 0.4012(3) 0.7944(4) 0.0233(10) Uani 1 1 d . . . . .
C33 C 0.7180(2) 0.4112(3) 0.6886(4) 0.0219(10) Uani 1 1 d . . . . .
H33 H 0.742849 0.377233 0.657915 0.026 Uiso 1 1 calc R . . . .
C34 C 0.6087(3) 0.5625(4) 0.8333(5) 0.0442(16) Uani 1 1 d . . . . .
C35 C 0.7182(2) 0.3360(3) 0.8555(5) 0.0293(11) Uani 1 1 d . . . . .
C36 C 0.7274(2) 0.5631(3) 0.4707(4) 0.0231(10) Uani 1 1 d . . . . .
C37 C 0.6879(2) 0.6104(3) 0.4286(5) 0.0292(11) Uani 1 1 d . . . . .
H37 H 0.651628 0.592906 0.413768 0.035 Uiso 1 1 calc R . . . .
C38 C 0.6994(3) 0.6821(3) 0.4076(6) 0.0362(14) Uani 1 1 d . . . . .
C39 C 0.7510(2) 0.7114(3) 0.4320(5) 0.0313(12) Uani 1 1 d . . . . .
H39 H 0.758727 0.760511 0.418780 0.038 Uiso 1 1 calc R . . . .
C40 C 0.7903(2) 0.6668(3) 0.4759(5) 0.0285(11) Uani 1 1 d . . . . .
C41 C 0.7790(2) 0.5947(3) 0.4945(4) 0.0257(10) Uani 1 1 d . . . . .
H41 H 0.807409 0.565650 0.524763 0.031 Uiso 1 1 calc R . . . .
C42 C 0.6562(3) 0.7256(4) 0.3558(8) 0.068(2) Uani 1 1 d D U . . .
C43 C 0.8462(3) 0.6969(4) 0.5045(6) 0.0403(14) Uani 1 1 d . . . . .
C44 C 0.6543(2) 0.4566(3) 0.4343(4) 0.0216(9) Uani 1 1 d . . . . .
C45 C 0.6087(2) 0.4248(3) 0.4846(4) 0.0273(11) Uani 1 1 d . . . . .
H45 H 0.610883 0.413093 0.559304 0.033 Uiso 1 1 calc R . . . .
C46 C 0.5600(2) 0.4097(3) 0.4285(6) 0.0361(13) Uani 1 1 d . . . . .
C47 C 0.5546(2) 0.4242(3) 0.3193(5) 0.0345(13) Uani 1 1 d . . . . .
H47 H 0.521092 0.413966 0.281612 0.041 Uiso 1 1 calc R . . . .
C48 C 0.6002(2) 0.4545(3) 0.2664(4) 0.0286(11) Uani 1 1 d . . . . .
C49 C 0.6483(2) 0.4699(3) 0.3226(4) 0.0263(11) Uani 1 1 d . . . . .
H49 H 0.678658 0.490408 0.284425 0.032 Uiso 1 1 calc R . . . .
C50 C 0.5124(3) 0.3748(5) 0.4865(6) 0.0668(19) Uani 1 1 d D U . . .
C51 C 0.5956(3) 0.4728(4) 0.1494(5) 0.0479(15) Uani 1 1 d D U . . .
B1 B 0.7128(2) 0.4778(3) 0.4962(5) 0.0212(11) Uani 1 1 d . . . . .
F1 F 0.9219(7) 0.4002(7) 0.5968(7) 0.059(2) Uani 0.67(2) 1 d D U . A 1
F2 F 0.9340(4) 0.4717(6) 0.4638(11) 0.071(3) Uani 0.67(2) 1 d D U . A 1
F3 F 0.9570(3) 0.3631(8) 0.4434(12) 0.074(3) Uani 0.67(2) 1 d D U . A 1
F4 F 0.8053(11) 0.2952(13) 0.1566(15) 0.059(4) Uani 0.286(18) 1 d D U . B 1
F5 F 0.8148(11) 0.2141(11) 0.2729(19) 0.067(4) Uani 0.286(18) 1 d D U . B 1
F6 F 0.7344(7) 0.2550(14) 0.242(2) 0.062(4) Uani 0.286(18) 1 d D U . B 1
F13 F 0.6546(8) 0.7029(7) 0.2432(12) 0.077(3) Uani 0.47(2) 1 d D U . C 1
F14 F 0.6056(4) 0.7202(9) 0.386(2) 0.080(3) Uani 0.47(2) 1 d D U . C 1
F15 F 0.6738(15) 0.7931(10) 0.342(3) 0.053(4) Uani 0.47(2) 1 d D U . C 1
F19 F 0.4622(7) 0.3978(14) 0.4647(13) 0.070(3) Uani 0.569(13) 1 d D U . D 1
F20 F 0.5198(5) 0.3614(9) 0.5873(8) 0.085(3) Uani 0.569(13) 1 d D U . D 1
F21 F 0.5702(4) 0.4267(4) 0.0893(5) 0.066(2) Uani 0.728(9) 1 d D U . E 1
F22 F 0.5664(4) 0.5354(5) 0.1348(6) 0.080(2) Uani 0.728(9) 1 d D U . E 1
F23 F 0.6434(3) 0.4881(6) 0.1025(6) 0.067(2) Uani 0.728(9) 1 d D U . E 1
F028 F 0.5088(5) 0.3014(6) 0.4488(13) 0.084(3) Uani 0.569(13) 1 d D U . D 1
F0 F 0.5148(6) 0.3155(10) 0.5192(16) 0.085(3) Uani 0.431(13) 1 d D U . D 2
F1A F 0.9228(14) 0.4236(15) 0.5944(15) 0.063(4) Uani 0.33(2) 1 d D U . A 2
F2A F 0.9456(8) 0.4492(13) 0.4338(17) 0.072(3) Uani 0.33(2) 1 d D U . A 2
F3A F 0.9496(8) 0.3397(10) 0.493(2) 0.069(4) Uani 0.33(2) 1 d D U . A 2
F4A F 0.8221(4) 0.2720(6) 0.1717(8) 0.066(2) Uani 0.714(18) 1 d D U . B 2
F5A F 0.7856(5) 0.2061(4) 0.2921(7) 0.067(2) Uani 0.714(18) 1 d D U . B 2
F6A F 0.7351(3) 0.2791(6) 0.2038(8) 0.062(2) Uani 0.714(18) 1 d D U . B 2
F13A F 0.6272(8) 0.6965(7) 0.2788(16) 0.086(3) Uani 0.53(2) 1 d D U . C 2
F14A F 0.6124(4) 0.7364(6) 0.4370(14) 0.069(3) Uani 0.53(2) 1 d D U . C 2
F15A F 0.6668(14) 0.7939(10) 0.331(3) 0.055(4) Uani 0.53(2) 1 d D U . C 2
F19A F 0.4652(8) 0.3935(17) 0.4356(16) 0.063(4) Uani 0.431(13) 1 d D U . D 2
F20A F 0.5039(6) 0.4136(11) 0.5858(10) 0.083(3) Uani 0.431(13) 1 d D U . D 2
F21A F 0.5429(7) 0.4812(14) 0.1167(13) 0.071(3) Uani 0.272(9) 1 d D U . E 2
F22A F 0.6253(10) 0.5231(11) 0.1156(16) 0.064(4) Uani 0.272(9) 1 d D U . E 2
F23A F 0.6065(10) 0.4102(9) 0.0953(13) 0.068(3) Uani 0.272(9) 1 d D U . E 2

loop_
_atom_site_aniso_label
_atom_site_aniso_U_11
_atom_site_aniso_U_22
_atom_site_aniso_U_33
_atom_site_aniso_U_23
_atom_site_aniso_U_13
_atom_site_aniso_U_12
Rh1 0.02273(17) 0.02400(17) 0.02935(18) -0.00714(16) 0.00415(15) -0.00347(15)
Cl1 0.0323(7) 0.0294(7) 0.0644(10) 0.0049(6) 0.0110(6) 0.0046(5)
P1 0.0223(6) 0.0236(6) 0.0307(6) -0.0042(5) 0.0008(5) -0.0061(5)
P2 0.0225(6) 0.0262(7) 0.0290(6) 0.0000(5) -0.0018(5) -0.0055(5)
C1 0.035(4) 0.027(4) 0.037(4) 0.000 0.000 0.008(3)
C2 0.030(3) 0.025(2) 0.034(3) 0.002(2) -0.005(2) -0.005(2)
C3 0.025(3) 0.025(3) 0.038(3) -0.003(2) -0.007(2) -0.002(2)
C4 0.026(3) 0.035(3) 0.040(3) -0.015(3) -0.008(2) -0.001(2)
C5 0.036(3) 0.038(3) 0.055(4) -0.017(3) -0.018(3) 0.005(3)
C6 0.043(4) 0.038(3) 0.054(4) -0.013(3) -0.007(3) 0.016(3)
C7 0.053(4) 0.058(4) 0.029(3) -0.010(3) 0.001(3) -0.002(3)
C8 0.037(3) 0.027(3) 0.042(3) -0.001(2) 0.013(3) -0.008(2)
C9 0.050(4) 0.031(3) 0.074(5) 0.001(3) 0.026(4) -0.004(3)
C10 0.030(3) 0.047(4) 0.069(5) -0.002(3) 0.011(3) -0.002(3)
C11 0.038(3) 0.041(3) 0.044(3) 0.000(3) 0.013(3) -0.002(3)
C12 0.024(3) 0.034(3) 0.052(4) 0.003(3) 0.008(2) -0.004(2)
C13 0.043(3) 0.046(4) 0.038(3) -0.004(3) 0.018(3) -0.006(3)
C14 0.028(3) 0.049(4) 0.071(5) 0.001(4) 0.003(3) 0.000(3)
C15 0.034(3) 0.034(3) 0.059(4) 0.003(3) 0.015(3) -0.008(3)
C16 0.043(3) 0.030(3) 0.030(3) -0.001(2) -0.011(2) -0.007(2)
C17 0.056(4) 0.043(4) 0.063(4) -0.013(4) -0.035(4) 0.008(4)
C18 0.074(5) 0.054(5) 0.035(3) -0.004(3) -0.003(3) -0.025(4)
C19 0.046(4) 0.037(3) 0.043(4) -0.010(3) -0.006(3) -0.004(3)
F7 0.107(4) 0.080(3) 0.040(2) 0.011(2) 0.014(2) 0.074(3)
F8 0.092(4) 0.059(3) 0.060(3) -0.034(2) 0.007(3) 0.023(3)
F9 0.062(3) 0.079(3) 0.067(3) 0.008(3) 0.034(2) 0.030(3)
F10 0.070(3) 0.0362(19) 0.0244(17) 0.0095(14) 0.0020(17) 0.0036(18)
F11 0.033(2) 0.053(3) 0.081(3) 0.034(2) -0.012(2) 0.0012(18)
F12 0.067(3) 0.0203(16) 0.0405(19) 0.0039(14) -0.0022(18) -0.0022(16)
F16 0.054(3) 0.095(4) 0.062(3) -0.024(3) -0.016(2) -0.024(3)
F17 0.050(2) 0.054(3) 0.092(4) 0.031(3) -0.007(3) -0.028(2)
F18 0.0260(19) 0.050(2) 0.120(4) 0.001(3) -0.009(2) -0.0056(17)
C20 0.025(2) 0.024(3) 0.024(2) 0.000(2) 0.0059(19) 0.0012(19)
C21 0.028(3) 0.028(3) 0.034(3) -0.008(2) 0.004(2) 0.001(2)
C22 0.022(3) 0.050(4) 0.043(4) -0.007(3) 0.002(3) 0.007(2)
C23 0.033(3) 0.047(4) 0.051(4) -0.013(3) 0.011(3) 0.011(3)
C24 0.036(3) 0.032(3) 0.033(3) -0.008(2) 0.008(2) 0.003(2)
C25 0.031(3) 0.027(3) 0.030(3) -0.002(2) 0.005(2) 0.001(2)
C26 0.028(3) 0.075(4) 0.070(4) -0.021(3) -0.002(3) 0.005(3)
C27 0.050(3) 0.046(3) 0.051(3) -0.023(3) 0.011(3) 0.005(3)
C28 0.019(2) 0.020(2) 0.024(2) -0.0035(19) -0.0004(19) 0.0003(19)
C29 0.028(3) 0.019(2) 0.027(2) 0.002(2) -0.002(2) 0.004(2)
C30 0.033(3) 0.028(3) 0.024(2) -0.002(2) 0.003(2) 0.007(2)
C31 0.030(3) 0.028(3) 0.020(2) -0.001(2) 0.001(2) 0.001(2)
C32 0.026(3) 0.020(2) 0.024(2) 0.0029(19) -0.003(2) -0.001(2)
C33 0.020(2) 0.016(2) 0.029(2) -0.0023(19) -0.001(2) 0.0003(17)
C34 0.051(4) 0.051(4) 0.031(3) 0.001(3) 0.006(3) 0.022(4)
C35 0.029(3) 0.028(3) 0.032(3) 0.004(2) -0.002(2) -0.002(2)
C36 0.025(2) 0.023(2) 0.022(2) -0.001(2) 0.0037(17) 0.000(2)
C37 0.025(2) 0.023(3) 0.040(3) 0.001(2) -0.006(2) -0.0042(19)
C38 0.034(3) 0.023(3) 0.052(4) 0.006(3) -0.011(3) -0.002(2)
C39 0.034(3) 0.023(2) 0.037(3) 0.004(2) -0.005(3) -0.008(2)
C40 0.025(3) 0.033(3) 0.028(2) 0.000(2) 0.000(2) -0.007(2)
C41 0.024(2) 0.026(3) 0.027(3) 0.003(2) -0.003(2) -0.002(2)
C42 0.047(3) 0.032(3) 0.125(5) 0.019(3) -0.045(4) -0.009(3)
C43 0.034(3) 0.037(3) 0.050(4) 0.006(3) -0.007(3) -0.008(3)
C44 0.023(2) 0.018(2) 0.023(2) -0.002(2) 0.000(2) 0.0003(17)
C45 0.028(3) 0.027(3) 0.027(2) 0.006(2) -0.001(2) -0.006(2)
C46 0.028(3) 0.042(3) 0.039(3) 0.007(3) -0.002(3) -0.010(2)
C47 0.030(3) 0.041(3) 0.033(3) 0.001(3) -0.009(2) -0.008(2)
C48 0.032(3) 0.027(3) 0.027(3) -0.005(2) -0.002(2) -0.001(2)
C49 0.027(3) 0.031(3) 0.021(2) -0.002(2) 0.002(2) -0.003(2)
C50 0.038(3) 0.102(5) 0.060(4) 0.036(4) -0.005(3) -0.033(3)
C51 0.054(3) 0.067(4) 0.023(3) -0.002(3) -0.005(2) -0.009(3)
B1 0.019(3) 0.020(3) 0.024(3) 0.000(2) 0.002(2) -0.001(2)
F1 0.035(3) 0.076(6) 0.067(4) -0.013(4) -0.015(3) 0.001(5)
F2 0.033(4) 0.080(5) 0.099(6) -0.004(5) 0.001(4) -0.013(4)
F3 0.024(3) 0.111(6) 0.086(6) -0.032(5) 0.003(4) 0.015(4)
F4 0.066(7) 0.064(8) 0.048(6) -0.028(5) 0.015(6) 0.008(6)
F5 0.074(7) 0.048(6) 0.079(7) -0.027(6) 0.006(7) 0.013(6)
F6 0.059(5) 0.055(8) 0.071(8) -0.033(6) 0.014(6) -0.011(5)
F13 0.065(7) 0.040(5) 0.126(7) 0.009(5) -0.077(6) -0.008(5)
F14 0.034(4) 0.050(6) 0.157(9) 0.037(6) -0.048(6) -0.013(4)
F15 0.041(8) 0.024(5) 0.092(8) 0.019(5) -0.023(7) -0.003(5)
F19 0.038(4) 0.106(6) 0.065(7) 0.032(6) 0.015(5) -0.016(4)
F20 0.058(5) 0.137(8) 0.061(4) 0.051(5) -0.005(4) -0.046(5)
F21 0.091(5) 0.074(4) 0.032(3) 0.000(3) -0.026(3) -0.039(4)
F22 0.125(6) 0.075(4) 0.039(3) 0.014(3) -0.004(4) 0.031(4)
F23 0.062(4) 0.114(6) 0.027(3) 0.007(4) -0.001(3) -0.025(4)
F028 0.067(5) 0.076(5) 0.109(7) 0.032(6) 0.008(6) -0.037(4)
F0 0.060(6) 0.100(7) 0.095(7) 0.054(6) 0.002(7) -0.028(5)
F1A 0.035(6) 0.081(8) 0.073(6) -0.022(6) -0.009(5) 0.003(8)
F2A 0.032(6) 0.103(7) 0.080(7) -0.018(7) 0.007(5) -0.008(6)
F3A 0.029(6) 0.086(7) 0.090(8) -0.027(6) -0.008(6) 0.019(5)
F4A 0.062(5) 0.076(5) 0.061(4) -0.037(4) 0.025(4) 0.000(4)
F5A 0.087(6) 0.039(3) 0.074(4) -0.019(3) 0.007(4) -0.007(4)
F6A 0.058(3) 0.069(5) 0.060(5) -0.034(4) -0.008(3) 0.009(3)
F13A 0.069(7) 0.047(5) 0.142(7) 0.015(5) -0.077(6) -0.006(5)
F14A 0.025(4) 0.037(5) 0.147(8) 0.020(5) -0.041(5) -0.014(3)
F15A 0.044(8) 0.030(4) 0.091(7) 0.022(4) -0.029(6) 0.004(4)
F19A 0.023(5) 0.106(7) 0.058(8) 0.027(7) 0.005(6) -0.018(5)
F20A 0.052(5) 0.135(8) 0.063(5) 0.016(6) 0.018(4) -0.039(6)
F21A 0.075(6) 0.102(8) 0.037(6) 0.010(6) -0.022(6) -0.001(6)
F22A 0.087(7) 0.077(7) 0.028(6) 0.013(6) -0.011(6) -0.023(6)
F23A 0.092(8) 0.088(7) 0.023(5) -0.012(5) -0.007(6) -0.014(7)

loop_
_atom_type_symbol
_atom_type_description
_atom_type_scat_dispersion_real
_atom_type_scat_dispersion_imag
_atom_type_scat_source
C C 0.0181 0.0091 'International Tables Vol C Tables 4.2.6.8 and 6.1.1.4'
H H 0.0000 0.0000 'International Tables Vol C Tables 4.2.6.8 and 6.1.1.4'
B B 0.0090 0.0039 'International Tables Vol C Tables 4.2.6.8 and 6.1.1.4'
Cl Cl 0.3639 0.7018 'International Tables Vol C Tables 4.2.6.8 and 6.1.1.4'
F F 0.0727 0.0534 'International Tables Vol C Tables 4.2.6.8 and 6.1.1.4'
P P 0.2955 0.4335 'International Tables Vol C Tables 4.2.6.8 and 6.1.1.4'
Rh Rh 0.0927 3.6045 'International Tables Vol C Tables 4.2.6.8 and 6.1.1.4'

loop_
_geom_angle_atom_site_label_1
_geom_angle_atom_site_label_2
_geom_angle_atom_site_label_3
_geom_angle
_geom_angle_site_symmetry_1
_geom_angle_site_symmetry_3
Cl1 Rh1 Rh1 51.70(4) . 2_765
Cl1 Rh1 Rh1 51.49(4) 2_765 2_765
Cl1 Rh1 Cl1 82.61(7) . 2_765
P1 Rh1 Rh1 132.35(4) . 2_765
P1 Rh1 Cl1 93.64(5) . 2_765
P1 Rh1 Cl1 169.16(6) . .
P1 Rh1 P2 86.77(5) . .
P2 Rh1 Rh1 130.93(4) . 2_765
P2 Rh1 Cl1 96.09(5) . .
P2 Rh1 Cl1 175.05(6) . 2_765
C1 Rh1 Rh1 42.16(18) . 2_765
C1 Rh1 Cl1 79.72(14) . 2_765
C1 Rh1 Cl1 79.89(14) . .
C1 Rh1 P1 109.55(13) . .
C1 Rh1 P2 104.80(14) . .
Rh1 Cl1 Rh1 76.81(5) . 2_765
C2 P1 Rh1 107.82(18) . .
C2 P1 C4 105.2(3) . .
C2 P1 C8 103.2(3) . .
C4 P1 Rh1 103.8(2) . .
C8 P1 Rh1 124.04(19) . .
C8 P1 C4 111.4(3) . .
C3 P2 Rh1 104.42(18) . .
C3 P2 C12 102.3(3) . .
C3 P2 C16 104.9(3) . .
C12 P2 Rh1 114.1(2) . .
C16 P2 Rh1 118.4(2) . .
C16 P2 C12 110.7(3) . .
Rh1 C1 Rh1 95.7(4) 2_765 .
Rh1 C1 H1A 112.6 . .
Rh1 C1 H1A 112.6 2_765 .
Rh1 C1 H1B 112.6 2_765 .
Rh1 C1 H1B 112.6 . .
H1A C1 H1B 110.1 . .
P1 C2 H2A 109.2 . .
P1 C2 H2B 109.2 . .
H2A C2 H2B 107.9 . .
C3 C2 P1 112.1(4) . .
C3 C2 H2A 109.2 . .
C3 C2 H2B 109.2 . .
P2 C3 H3A 109.1 . .
P2 C3 H3B 109.1 . .
C2 C3 P2 112.5(4) . .
C2 C3 H3A 109.1 . .
C2 C3 H3B 109.1 . .
H3A C3 H3B 107.8 . .
C5 C4 P1 112.7(4) . .
C5 C4 C6 109.6(5) . .
C5 C4 C7 107.2(6) . .
C6 C4 P1 112.3(5) . .
C6 C4 C7 108.5(6) . .
C7 C4 P1 106.3(4) . .
C4 C5 H5A 109.5 . .
C4 C5 H5B 109.5 . .
C4 C5 H5C 109.5 . .
H5A C5 H5B 109.5 . .
H5A C5 H5C 109.5 . .
H5B C5 H5C 109.5 . .
C4 C6 H6A 109.5 . .
C4 C6 H6B 109.5 . .
C4 C6 H6C 109.5 . .
H6A C6 H6B 109.5 . .
H6A C6 H6C 109.5 . .
H6B C6 H6C 109.5 . .
C4 C7 H7A 109.5 . .
C4 C7 H7B 109.5 . .
C4 C7 H7C 109.5 . .
H7A C7 H7B 109.5 . .
H7A C7 H7C 109.5 . .
H7B C7 H7C 109.5 . .
C9 C8 P1 109.7(4) . .
C10 C8 P1 112.2(5) . .
C10 C8 C9 109.4(6) . .
C11 C8 P1 108.6(4) . .
C11 C8 C9 109.3(6) . .
C11 C8 C10 107.6(6) . .
C8 C9 H9A 109.5 . .
C8 C9 H9B 109.5 . .
C8 C9 H9C 109.5 . .
H9A C9 H9B 109.5 . .
H9A C9 H9C 109.5 . .
H9B C9 H9C 109.5 . .
C8 C10 H10A 109.5 . .
C8 C10 H10B 109.5 . .
C8 C10 H10C 109.5 . .
H10A C10 H10B 109.5 . .
H10A C10 H10C 109.5 . .
H10B C10 H10C 109.5 . .
C8 C11 H11A 109.5 . .
C8 C11 H11B 109.5 . .
C8 C11 H11C 109.5 . .
H11A C11 H11B 109.5 . .
H11A C11 H11C 109.5 . .
H11B C11 H11C 109.5 . .
C13 C12 P2 109.0(4) . .
C13 C12 C14 107.5(6) . .
C13 C12 C15 108.1(6) . .
C14 C12 P2 110.8(5) . .
C15 C12 P2 112.1(4) . .
C15 C12 C14 109.2(5) . .
C12 C13 H13A 109.5 . .
C12 C13 H13B 109.5 . .
C12 C13 H13C 109.5 . .
H13A C13 H13B 109.5 . .
H13A C13 H13C 109.5 . .
H13B C13 H13C 109.5 . .
C12 C14 H14A 109.5 . .
C12 C14 H14B 109.5 . .
C12 C14 H14C 109.5 . .
H14A C14 H14B 109.5 . .
H14A C14 H14C 109.5 . .
H14B C14 H14C 109.5 . .
C12 C15 H15A 109.5 . .
C12 C15 H15B 109.5 . .
C12 C15 H15C 109.5 . .
H15A C15 H15B 109.5 . .
H15A C15 H15C 109.5 . .
H15B C15 H15C 109.5 . .
C17 C16 P2 112.5(5) . .
C17 C16 C18 108.3(6) . .
C18 C16 P2 108.6(4) . .
C19 C16 P2 111.9(4) . .
C19 C16 C17 108.8(5) . .
C19 C16 C18 106.6(6) . .
C16 C17 H17A 109.5 . .
C16 C17 H17B 109.5 . .
C16 C17 H17C 109.5 . .
H17A C17 H17B 109.5 . .
H17A C17 H17C 109.5 . .
H17B C17 H17C 109.5 . .
C16 C18 H18A 109.5 . .
C16 C18 H18B 109.5 . .
C16 C18 H18C 109.5 . .
H18A C18 H18B 109.5 . .
H18A C18 H18C 109.5 . .
H18B C18 H18C 109.5 . .
C16 C19 H19A 109.5 . .
C16 C19 H19B 109.5 . .
C16 C19 H19C 109.5 . .
H19A C19 H19B 109.5 . .
H19A C19 H19C 109.5 . .
H19B C19 H19C 109.5 . .
C21 C20 C25 115.3(5) . .
C21 C20 B1 122.5(5) . .
C25 C20 B1 122.2(5) . .
C20 C21 H21 118.5 . .
C20 C21 C22 123.0(5) . .
C22 C21 H21 118.5 . .
C21 C22 C26 119.1(6) . .
C23 C22 C21 120.4(6) . .
C23 C22 C26 120.5(6) . .
C22 C23 H23 120.9 . .
C22 C23 C24 118.2(6) . .
C24 C23 H23 120.9 . .
C23 C24 C25 121.0(6) . .
C23 C24 C27 118.6(6) . .
C25 C24 C27 120.5(6) . .
C20 C25 H25 119.0 . .
C24 C25 C20 122.0(6) . .
C24 C25 H25 119.0 . .
F1 C26 C22 112.8(9) . .
F1 C26 F2 104.6(9) . .
F1 C26 F3 112.3(10) . .
F2 C26 C22 109.1(7) . .
F3 C26 C22 114.4(7) . .
F3 C26 F2 102.6(8) . .
F1A C26 C22 116.1(16) . .
F1A C26 F3A 101.0(15) . .
F2A C26 C22 113.6(11) . .
F2A C26 F1A 106.1(15) . .
F2A C26 F3A 107.5(12) . .
F3A C26 C22 111.5(10) . .
F4 C27 C24 108.8(12) . .
F4 C27 F5 104.3(13) . .
F5 C27 C24 110.6(11) . .
F6 C27 C24 114.7(11) . .
F6 C27 F4 110.1(15) . .
F6 C27 F5 107.9(14) . .
F4A C27 C24 113.8(7) . .
F4A C27 F5A 105.5(7) . .
F4A C27 F6A 105.9(8) . .
F5A C27 C24 113.4(7) . .
F5A C27 F6A 103.8(8) . .
F6A C27 C24 113.5(6) . .
C29 C28 B1 119.4(5) . .
C33 C28 C29 115.6(5) . .
C33 C28 B1 124.5(5) . .
C28 C29 H29 118.7 . .
C30 C29 C28 122.6(5) . .
C30 C29 H29 118.7 . .
C29 C30 C34 120.1(5) . .
C31 C30 C29 120.7(5) . .
C31 C30 C34 119.2(5) . .
C30 C31 H31 120.9 . .
C30 C31 C32 118.2(5) . .
C32 C31 H31 120.9 . .
C31 C32 C33 120.6(5) . .
C31 C32 C35 120.1(5) . .
C33 C32 C35 119.2(5) . .
C28 C33 H33 118.9 . .
C32 C33 C28 122.2(5) . .
C32 C33 H33 118.9 . .
F7 C34 F8 107.8(7) . .
F7 C34 F9 106.7(6) . .
F7 C34 C30 112.6(5) . .
F8 C34 F9 104.6(5) . .
F8 C34 C30 112.6(6) . .
F9 C34 C30 112.2(6) . .
F10 C35 F12 104.9(5) . .
F10 C35 C32 112.9(5) . .
F11 C35 F10 106.7(5) . .
F11 C35 F12 106.7(5) . .
F11 C35 C32 113.7(5) . .
F12 C35 C32 111.3(5) . .
C37 C36 C41 114.3(5) . .
C37 C36 B1 122.2(4) . .
C41 C36 B1 123.4(5) . .
C36 C37 H37 118.5 . .
C38 C37 C36 122.9(5) . .
C38 C37 H37 118.5 . .
C37 C38 C42 118.3(6) . .
C39 C38 C37 121.0(6) . .
C39 C38 C42 120.6(5) . .
C38 C39 H39 121.2 . .
C40 C39 C38 117.6(5) . .
C40 C39 H39 121.2 . .
C39 C40 C41 121.2(5) . .
C39 C40 C43 118.9(5) . .
C41 C40 C43 119.9(5) . .
C36 C41 H41 118.5 . .
C40 C41 C36 123.0(5) . .
C40 C41 H41 118.5 . .
C38 C42 F14A 106.6(8) . .
F13 C42 C38 105.9(8) . .
F14 C42 C38 120.4(9) . .
F14 C42 F13 103.1(10) . .
F14 C42 F15 114.4(19) . .
F15 C42 C38 110.6(17) . .
F15 C42 F13 99.5(17) . .
F13A C42 C38 117.9(8) . .
F13A C42 F14A 99.8(10) . .
F13A C42 F15A 109.7(16) . .
F15A C42 C38 119.6(16) . .
F15A C42 F14A 99.3(16) . .
F16 C43 C40 112.2(6) . .
F17 C43 F16 105.8(6) . .
F17 C43 C40 112.6(6) . .
F18 C43 F16 105.3(6) . .
F18 C43 F17 106.9(6) . .
F18 C43 C40 113.5(6) . .
C45 C44 C49 115.5(5) . .
C45 C44 B1 124.6(5) . .
C49 C44 B1 119.9(5) . .
C44 C45 H45 119.1 . .
C46 C45 C44 121.9(5) . .
C46 C45 H45 119.1 . .
C45 C46 C50 119.6(6) . .
C47 C46 C45 121.8(6) . .
C47 C46 C50 118.6(6) . .
C46 C47 H47 121.2 . .
C46 C47 C48 117.5(5) . .
C48 C47 H47 121.2 . .
C47 C48 C51 119.2(5) . .
C49 C48 C47 120.5(5) . .
C49 C48 C51 120.3(5) . .
C44 C49 H49 118.6 . .
C48 C49 C44 122.8(5) . .
C48 C49 H49 118.6 . .
F19 C50 C46 117.7(12) . .
F19 C50 F028 100.9(13) . .
F20 C50 C46 116.2(7) . .
F20 C50 F19 113.1(11) . .
F20 C50 F028 97.8(10) . .
F028 C50 C46 107.6(8) . .
F0 C50 C46 122.2(11) . .
F0 C50 F19A 116.5(17) . .
F0 C50 F20A 100.8(12) . .
F19A C50 C46 108.0(13) . .
F19A C50 F20A 98.6(13) . .
F20A C50 C46 107.2(8) . .
F21 C51 C48 116.2(6) . .
F21 C51 F22 104.4(7) . .
F21 C51 F23 107.8(7) . .
F22 C51 C48 111.1(6) . .
F23 C51 C48 114.2(6) . .
F23 C51 F22 101.7(8) . .
F21A C51 C48 113.0(9) . .
F21A C51 F23A 97.7(13) . .
F22A C51 C48 116.9(10) . .
F22A C51 F21A 110.5(15) . .
F22A C51 F23A 111.6(14) . .
F23A C51 C48 105.3(9) . .
C20 B1 C36 111.4(4) . .
C20 B1 C44 109.4(4) . .
C28 B1 C20 112.2(4) . .
C28 B1 C36 108.2(4) . .
C28 B1 C44 106.6(4) . .
C44 B1 C36 108.8(4) . .

loop_
_geom_bond_atom_site_label_1
_geom_bond_atom_site_label_2
_geom_bond_distance
_geom_bond_site_symmetry_2
Rh1 Rh1 3.0311(8) 2_765
Rh1 Cl1 2.4432(15) 2_765
Rh1 Cl1 2.4363(15) .
Rh1 P1 2.3165(14) .
Rh1 P2 2.3475(14) .
Rh1 C1 2.044(6) .
P1 C2 1.830(6) .
P1 C4 1.901(6) .
P1 C8 1.890(6) .
P2 C3 1.843(6) .
P2 C12 1.912(6) .
P2 C16 1.897(6) .
C1 H1A 0.9900 .
C1 H1B 0.9900 .
C2 H2A 0.9900 .
C2 H2B 0.9900 .
C2 C3 1.531(8) .
C3 H3A 0.9900 .
C3 H3B 0.9900 .
C4 C5 1.517(8) .
C4 C6 1.528(9) .
C4 C7 1.542(10) .
C5 H5A 0.9800 .
C5 H5B 0.9800 .
C5 H5C 0.9800 .
C6 H6A 0.9800 .
C6 H6B 0.9800 .
C6 H6C 0.9800 .
C7 H7A 0.9800 .
C7 H7B 0.9800 .
C7 H7C 0.9800 .
C8 C9 1.540(9) .
C8 C10 1.528(10) .
C8 C11 1.522(9) .
C9 H9A 0.9800 .
C9 H9B 0.9800 .
C9 H9C 0.9800 .
C10 H10A 0.9800 .
C10 H10B 0.9800 .
C10 H10C 0.9800 .
C11 H11A 0.9800 .
C11 H11B 0.9800 .
C11 H11C 0.9800 .
C12 C13 1.528(10) .
C12 C14 1.541(9) .
C12 C15 1.533(9) .
C13 H13A 0.9800 .
C13 H13B 0.9800 .
C13 H13C 0.9800 .
C14 H14A 0.9800 .
C14 H14B 0.9800 .
C14 H14C 0.9800 .
C15 H15A 0.9800 .
C15 H15B 0.9800 .
C15 H15C 0.9800 .
C16 C17 1.535(9) .
C16 C18 1.550(10) .
C16 C19 1.521(9) .
C17 H17A 0.9800 .
C17 H17B 0.9800 .
C17 H17C 0.9800 .
C18 H18A 0.9800 .
C18 H18B 0.9800 .
C18 H18C 0.9800 .
C19 H19A 0.9800 .
C19 H19B 0.9800 .
C19 H19C 0.9800 .
F7 C34 1.331(8) .
F8 C34 1.334(9) .
F9 C34 1.336(9) .
F10 C35 1.343(7) .
F11 C35 1.316(7) .
F12 C35 1.344(7) .
F16 C43 1.334(9) .
F17 C43 1.328(8) .
F18 C43 1.319(8) .
C20 C21 1.390(8) .
C20 C25 1.415(8) .
C20 B1 1.644(7) .
C21 H21 0.9500 .
C21 C22 1.397(8) .
C22 C23 1.382(10) .
C22 C26 1.494(10) .
C23 H23 0.9500 .
C23 C24 1.390(10) .
C24 C25 1.391(8) .
C24 C27 1.493(9) .
C25 H25 0.9500 .
C26 F1 1.312(12) .
C26 F2 1.389(11) .
C26 F3 1.322(10) .
C26 F1A 1.342(17) .
C26 F2A 1.302(16) .
C26 F3A 1.390(15) .
C27 F4 1.329(16) .
C27 F5 1.330(15) .
C27 F6 1.284(16) .
C27 F4A 1.319(10) .
C27 F5A 1.346(10) .
C27 F6A 1.357(10) .
C28 C29 1.398(7) .
C28 C33 1.397(7) .
C28 B1 1.634(7) .
C29 H29 0.9500 .
C29 C30 1.385(8) .
C30 C31 1.380(8) .
C30 C34 1.502(8) .
C31 H31 0.9500 .
C31 C32 1.390(8) .
C32 C33 1.392(8) .
C32 C35 1.499(7) .
C33 H33 0.9500 .
C36 C37 1.398(8) .
C36 C41 1.406(7) .
C36 B1 1.661(8) .
C37 H37 0.9500 .
C37 C38 1.391(8) .
C38 C39 1.389(8) .
C38 C42 1.465(9) .
C39 H39 0.9500 .
C39 C40 1.371(8) .
C40 C41 1.392(8) .
C40 C43 1.500(8) .
C41 H41 0.9500 .
C42 F13 1.454(15) .
C42 F14 1.278(14) .
C42 F15 1.338(15) .
C42 F13A 1.299(12) .
C42 F14A 1.469(14) .
C42 F15A 1.335(15) .
C44 C45 1.394(7) .
C44 C49 1.409(8) .
C44 B1 1.649(7) .
C45 H45 0.9500 .
C45 C46 1.389(8) .
C46 C47 1.381(9) .
C46 C50 1.500(9) .
C47 H47 0.9500 .
C47 C48 1.397(8) .
C48 C49 1.379(8) .
C48 C51 1.488(8) .
C49 H49 0.9500 .
C50 F19 1.310(14) .
C50 F20 1.282(11) .
C50 F028 1.450(13) .
C50 F0 1.180(17) .
C50 F19A 1.343(15) .
C50 F20A 1.439(14) .
C51 F21 1.290(9) .
C51 F22 1.375(10) .
C51 F23 1.320(9) .
C51 F21A 1.339(15) .
C51 F22A 1.252(15) .
C51 F23A 1.372(15) .

loop_
_geom_torsion_atom_site_label_1
_geom_torsion_atom_site_label_2
_geom_torsion_atom_site_label_3
_geom_torsion_atom_site_label_4
_geom_torsion
Rh1 P1 C2 C3 28.1(4)
Rh1 P1 C8 C9 179.1(4)
Rh1 P1 C8 C10 -59.0(5)
Rh1 P1 C8 C11 59.7(5)
Rh1 P2 C3 C2 39.7(4)
Rh1 P2 C16 C17 -174.4(4)
Rh1 P2 C16 C18 -54.5(5)
Rh1 P2 C16 C19 62.9(5)
P1 C2 C3 P2 -45.1(5)
C2 P1 C8 C9 56.6(6)
C2 P1 C8 C10 178.4(5)
C2 P1 C8 C11 -62.8(5)
C3 P2 C16 C17 -58.5(6)
C3 P2 C16 C18 61.4(6)
C3 P2 C16 C19 178.7(5)
C4 P1 C2 C3 -82.2(5)
C4 P1 C8 C9 -55.9(6)
C4 P1 C8 C10 66.0(5)
C4 P1 C8 C11 -175.3(4)
C8 P1 C2 C3 160.9(4)
C12 P2 C3 C2 158.9(4)
C12 P2 C16 C17 51.1(6)
C12 P2 C16 C18 171.0(5)
C12 P2 C16 C19 -71.7(5)
C16 P2 C3 C2 -85.5(5)
C20 C21 C22 C23 -3.7(11)
C20 C21 C22 C26 174.9(6)
C21 C20 C25 C24 -2.1(8)
C21 C20 B1 C28 -61.6(7)
C21 C20 B1 C36 59.9(7)
C21 C20 B1 C44 -179.7(5)
C21 C22 C23 C24 0.4(11)
C21 C22 C26 F1 52.3(12)
C21 C22 C26 F2 -63.4(11)
C21 C22 C26 F3 -177.7(10)
C21 C22 C26 F1A 31.7(18)
C21 C22 C26 F2A -91.7(15)
C21 C22 C26 F3A 146.7(15)
C22 C23 C24 C25 1.7(11)
C22 C23 C24 C27 -178.0(7)
C23 C22 C26 F1 -129.1(10)
C23 C22 C26 F2 115.2(10)
C23 C22 C26 F3 0.9(13)
C23 C22 C26 F1A -149.7(15)
C23 C22 C26 F2A 86.9(15)
C23 C22 C26 F3A -34.7(16)
C23 C24 C25 C20 -0.9(10)
C23 C24 C27 F4 -73.6(15)
C23 C24 C27 F5 40.4(17)
C23 C24 C27 F6 162.6(16)
C23 C24 C27 F4A -44.9(11)
C23 C24 C27 F5A 75.7(10)
C23 C24 C27 F6A -166.1(9)
C25 C20 C21 C22 4.4(9)
C25 C20 B1 C28 120.1(5)
C25 C20 B1 C36 -118.4(5)
C25 C20 B1 C44 1.9(7)
C25 C24 C27 F4 106.7(14)
C25 C24 C27 F5 -139.4(15)
C25 C24 C27 F6 -17.1(18)
C25 C24 C27 F4A 135.4(9)
C25 C24 C27 F5A -104.0(9)
C25 C24 C27 F6A 14.2(11)
C26 C22 C23 C24 -178.2(7)
C27 C24 C25 C20 178.9(6)
C28 C29 C30 C31 1.7(9)
C28 C29 C30 C34 -179.3(6)
C29 C28 C33 C32 1.9(7)
C29 C28 B1 C20 170.4(5)
C29 C28 B1 C36 47.1(6)
C29 C28 B1 C44 -69.8(6)
C29 C30 C31 C32 0.4(9)
C29 C30 C34 F7 19.6(10)
C29 C30 C34 F8 -102.4(7)
C29 C30 C34 F9 140.0(6)
C30 C31 C32 C33 -1.1(8)
C30 C31 C32 C35 -179.3(5)
C31 C30 C34 F7 -161.3(7)
C31 C30 C34 F8 76.7(8)
C31 C30 C34 F9 -40.9(9)
C31 C32 C33 C28 0.0(8)
C31 C32 C35 F10 1.6(8)
C31 C32 C35 F11 -120.2(6)
C31 C32 C35 F12 119.3(6)
C33 C28 C29 C30 -2.7(8)
C33 C28 B1 C20 -18.4(7)
C33 C28 B1 C36 -141.7(5)
C33 C28 B1 C44 101.4(5)
C33 C32 C35 F10 -176.5(5)
C33 C32 C35 F11 61.7(7)
C33 C32 C35 F12 -58.8(7)
C34 C30 C31 C32 -178.7(6)
C35 C32 C33 C28 178.1(5)
C36 C37 C38 C39 -2.7(11)
C36 C37 C38 C42 175.4(7)
C37 C36 C41 C40 -1.3(8)
C37 C36 B1 C20 136.1(5)
C37 C36 B1 C28 -100.1(6)
C37 C36 B1 C44 15.4(7)
C37 C38 C39 C40 1.0(10)
C37 C38 C42 F13 -73.7(10)
C37 C38 C42 F14 42.5(16)
C37 C38 C42 F15 179.5(18)
C37 C38 C42 F13A -40.1(15)
C37 C38 C42 F14A 71.0(9)
C37 C38 C42 F15A -177.7(18)
C38 C39 C40 C41 0.5(9)
C38 C39 C40 C43 -179.3(6)
C39 C38 C42 F13 104.4(10)
C39 C38 C42 F14 -139.4(14)
C39 C38 C42 F15 -2(2)
C39 C38 C42 F13A 138.0(13)
C39 C38 C42 F14A -110.9(9)
C39 C38 C42 F15A 0(2)
C39 C40 C41 C36 -0.3(9)
C39 C40 C43 F16 89.5(8)
C39 C40 C43 F17 -29.7(9)
C39 C40 C43 F18 -151.3(6)
C41 C36 C37 C38 2.7(9)
C41 C36 B1 C20 -47.5(7)
C41 C36 B1 C28 76.4(6)
C41 C36 B1 C44 -168.1(5)
C41 C40 C43 F16 -90.3(8)
C41 C40 C43 F17 150.6(6)
C41 C40 C43 F18 29.0(9)
C42 C38 C39 C40 -177.1(7)
C43 C40 C41 C36 179.4(5)
C44 C45 C46 C47 1.2(10)
C44 C45 C46 C50 179.5(6)
C45 C44 C49 C48 1.6(8)
C45 C44 B1 C20 110.4(5)
C45 C44 B1 C28 -11.2(7)
C45 C44 B1 C36 -127.7(5)
C45 C46 C47 C48 0.3(10)
C45 C46 C50 F19 139.3(13)
C45 C46 C50 F20 0.6(15)
C45 C46 C50 F028 -107.8(9)
C45 C46 C50 F0 -67.2(16)
C45 C46 C50 F19A 153.4(14)
C45 C46 C50 F20A 48.1(12)
C46 C47 C48 C49 -0.8(9)
C46 C47 C48 C51 -178.4(6)
C47 C46 C50 F19 -42.4(16)
C47 C46 C50 F20 178.9(12)
C47 C46 C50 F028 70.6(10)
C47 C46 C50 F0 111.1(15)
C47 C46 C50 F19A -28.3(17)
C47 C46 C50 F20A -133.6(11)
C47 C48 C49 C44 -0.2(9)
C47 C48 C51 F21 -41.2(10)
C47 C48 C51 F22 77.9(8)
C47 C48 C51 F23 -167.8(8)
C47 C48 C51 F21A 22.0(14)
C47 C48 C51 F22A 152.0(15)
C47 C48 C51 F23A -83.5(13)
C49 C44 C45 C46 -2.1(8)
C49 C44 B1 C20 -69.0(6)
C49 C44 B1 C28 169.4(5)
C49 C44 B1 C36 52.9(6)
C49 C48 C51 F21 141.2(8)
C49 C48 C51 F22 -99.7(8)
C49 C48 C51 F23 14.6(11)
C49 C48 C51 F21A -155.6(13)
C49 C48 C51 F22A -25.6(17)
C49 C48 C51 F23A 98.9(12)
C50 C46 C47 C48 -177.9(7)
C51 C48 C49 C44 177.4(6)
B1 C20 C21 C22 -174.1(6)
B1 C20 C25 C24 176.3(5)
B1 C28 C29 C30 169.2(5)
B1 C28 C33 C32 -169.6(5)
B1 C36 C37 C38 179.5(6)
B1 C36 C41 C40 -178.0(5)
B1 C44 C45 C46 178.5(5)
B1 C44 C49 C48 -178.9(5)
